data_7200232
loop_
_publ_author_name
'Wan, Yong-Hong'
'Zheng, Xiang-Jun'
'Wang, Feng-Qin'
'Zhou, Xiao-Yu'
'Wang, Ke-Zhi'
'Jin, Lin-Pei'

_publ_section_title
;
 Water cluster supported architecture of lanthanide coordination
 polymers with pyrazinetricarboxylic acid
;
_journal_issue 2
_journal_name_full CrystEngComm
_journal_page_first 278
_journal_paper_doi 10.1039/b810964h
_journal_volume 11
_journal_year 2009
_chemical_formula_sum 'C7 H7 Er N2 O9'
_chemical_formula_weight 430.41
_chemical_name_systematic
;
?
;
_space_group_IT_number 62
_symmetry_cell_setting orthorhombic
_symmetry_space_group_name_Hall '-P 2ac 2n'
_symmetry_space_group_name_H-M 'P n m a'
_atom_sites_solution_hydrogens geom
_atom_sites_solution_primary direct
_atom_sites_solution_secondary difmap
_audit_creation_method SHELXL-97
_cell_angle_alpha 90.00
_cell_angle_beta 90.00
_cell_angle_gamma 90.00
_cell_formula_units_Z 4
_cell_length_a 9.5384(8)
_cell_length_b 6.5495(6)
_cell_length_c 17.1693(15)
_cell_measurement_reflns_used 3495
_cell_measurement_temperature 298(2)
_cell_measurement_theta_max 27.87
_cell_measurement_theta_min 2.44
_cell_volume 1072.60(16)
_computing_cell_refinement 'Bruker SMART'
_computing_data_collection 'Bruker SMART'
_computing_data_reduction 'Bruker SAINT'
_computing_molecular_graphics 'Bruker SHELXTL'
_computing_publication_material 'Bruker SHELXTL'
_computing_structure_refinement 'SHELXL-97 (Sheldrick, 1997)'
_computing_structure_solution 'SHELXS-97 (Sheldrick, 1990)'
_diffrn_ambient_temperature 298(2)
_diffrn_measured_fraction_theta_full 0.996
_diffrn_measured_fraction_theta_max 0.996
_diffrn_measurement_device_type 'CCD area detector'
_diffrn_measurement_method 'phi and omega scans'
_diffrn_radiation_monochromator graphite
_diffrn_radiation_source 'fine-focus sealed tube'
_diffrn_radiation_type MoK\a
_diffrn_radiation_wavelength 0.71073
_diffrn_reflns_av_R_equivalents 0.0349
_diffrn_reflns_av_sigmaI/netI 0.0275
_diffrn_reflns_limit_h_max 12
_diffrn_reflns_limit_h_min -12
_diffrn_reflns_limit_k_max 7
_diffrn_reflns_limit_k_min -8
_diffrn_reflns_limit_l_max 22
_diffrn_reflns_limit_l_min -20
_diffrn_reflns_number 6904
_diffrn_reflns_theta_full 27.90
_diffrn_reflns_theta_max 27.90
_diffrn_reflns_theta_min 2.37
_exptl_absorpt_coefficient_mu 7.875
_exptl_absorpt_correction_T_max 0.452
_exptl_absorpt_correction_T_min 0.272
_exptl_absorpt_correction_type multi-scan
_exptl_absorpt_process_details SADABS
_exptl_crystal_density_diffrn 2.665
_exptl_crystal_density_meas ?
_exptl_crystal_density_method 'not measured'
_exptl_crystal_F_000 812
_exptl_crystal_size_max 0.25
_exptl_crystal_size_mid 0.14
_exptl_crystal_size_min 0.10
_refine_diff_density_max 0.901
_refine_diff_density_min -0.744
_refine_diff_density_rms 0.162
_refine_ls_extinction_coef 0.0112(5)
_refine_ls_extinction_expression Fc^*^=kFc[1+0.001xFc^2^\l^3^/sin(2\q)]^-1/4^
_refine_ls_extinction_method SHELXL
_refine_ls_goodness_of_fit_ref 1.096
_refine_ls_hydrogen_treatment constr
_refine_ls_matrix_type full
_refine_ls_number_parameters 110
_refine_ls_number_reflns 1392
_refine_ls_number_restraints 0
_refine_ls_restrained_S_all 1.096
_refine_ls_R_factor_all 0.0214
_refine_ls_R_factor_gt 0.0196
_refine_ls_shift/su_max 0.001
_refine_ls_shift/su_mean 0.000
_refine_ls_structure_factor_coef Fsqd
_refine_ls_weighting_details 'calc w=1/[\s^2^(Fo^2^)+(0.0222P)^2^+1.1085P] where P=(Fo^2^+2Fc^2^)/3'
_refine_ls_weighting_scheme calc
_refine_ls_wR_factor_gt 0.0468
_refine_ls_wR_factor_ref 0.0473
_reflns_number_gt 1304
_reflns_number_total 1392
_reflns_threshold_expression >2sigma(I)
_cod_data_source_file b810964h.txt
_cod_data_source_block compound3
_cod_depositor_comments
;
The following automatic conversions were performed:
'_symmetry_cell_setting' value 'Orthorhombic' changed to 'orthorhombic'
according to '/home/saulius/struct/CIF-dictionaries/cif_core.dic'
dictionary named 'cif_core.dic' version 2.4.1 from
2010-06-29.

'_exptl_absorpt_correction_type' value 'MULTI-SCAN' changed
to 'multi-scan' according to
'/home/saulius/struct/CIF-dictionaries/cif_core.dic' dictionary named
'cif_core.dic' version 2.4.1 from 2010-06-29.

Automatic conversion script
Id: cif_fix_enum 1527 2010-12-29 10:47:43Z saulius 

The following automatic conversions were performed:

'_exptl_crystal_density_meas' value 'none' was changed to '?' - the
value is perceived as not measured.

Automatic conversion script
Id: cif_fix_values 3008 2015-01-20 13:52:24Z robertas 
;
_cod_original_sg_symbol_H-M Pnma
_cod_database_code 7200232

loop_
_symmetry_equiv_pos_as_xyz
'x, y, z'
'-x+1/2, -y, z+1/2'
'x+1/2, -y+1/2, -z+1/2'
'-x, y+1/2, -z'
'-x, -y, -z'
'x-1/2, y, -z-1/2'
'-x-1/2, y-1/2, z-1/2'
'x, -y-1/2, z'

loop_
_atom_site_label
_atom_site_type_symbol
_atom_site_fract_x
_atom_site_fract_y
_atom_site_fract_z
_atom_site_U_iso_or_equiv
_atom_site_adp_type
_atom_site_occupancy
_atom_site_symmetry_multiplicity
_atom_site_calc_flag
_atom_site_refinement_flags
_atom_site_disorder_assembly
_atom_site_disorder_group
Er1 Er 0.216620(16) 0.2500 0.379645(9) 0.01202(9) Uani 1 2 d S . .
O1 O 0.2537(3) 0.2500 0.51299(18) 0.0206(7) Uani 1 2 d S . .
O2 O 0.3900(3) 0.2500 0.61918(16) 0.0267(8) Uani 1 2 d S . .
O3 O 0.7131(2) 0.0816(4) 0.63078(14) 0.0255(5) Uani 1 1 d . . .
O4 O 0.5950(3) 0.2500 0.22986(19) 0.0366(10) Uani 1 2 d S . .
O5 O 0.3782(3) 0.2500 0.27557(18) 0.0228(7) Uani 1 2 d S . .
N1 N 0.4635(3) 0.2500 0.41943(19) 0.0130(6) Uani 1 2 d S . .
N2 N 0.7414(4) 0.2500 0.4616(2) 0.0200(8) Uani 1 2 d S . .
C1 C 0.3709(4) 0.2500 0.5489(2) 0.0156(8) Uani 1 2 d S . .
C2 C 0.4979(4) 0.2500 0.4946(2) 0.0127(7) Uani 1 2 d S . .
C3 C 0.6403(4) 0.2500 0.5160(2) 0.0142(7) Uani 1 2 d S . .
C4 C 0.6916(4) 0.2500 0.5994(3) 0.0144(8) Uani 1 2 d S . .
C5 C 0.7027(4) 0.2500 0.3866(3) 0.0209(10) Uani 1 2 d S . .
H5 H 0.7711 0.2500 0.3481 0.025 Uiso 1 2 calc SR . .
C6 C 0.5622(4) 0.2500 0.3655(2) 0.0157(8) Uani 1 2 d S . .
C7 C 0.5082(4) 0.2500 0.2833(2) 0.0191(8) Uani 1 2 d S . .
O6 O 0.0215(2) 0.0380(4) 0.41777(15) 0.0339(6) Uani 1 1 d . . .
H6A H 0.0432 -0.0712 0.4416 0.041 Uiso 1 1 d R . .
H6B H -0.0674 0.0421 0.4142 0.041 Uiso 1 1 d R . .
O7 O 0.1146(4) 0.2500 0.6803(2) 0.0483(11) Uani 1 2 d S . .
H7A H 0.1832 0.2500 0.6487 0.058 Uiso 1 2 d SR . .
H7B H 0.0332 0.2500 0.6601 0.058 Uiso 1 2 d SR . .

loop_
_atom_site_aniso_label
_atom_site_aniso_U_11
_atom_site_aniso_U_22
_atom_site_aniso_U_33
_atom_site_aniso_U_23
_atom_site_aniso_U_13
_atom_site_aniso_U_12
Er1 0.00993(11) 0.01344(13) 0.01267(13) 0.000 -0.00117(6) 0.000
O1 0.0088(11) 0.0346(18) 0.0184(16) 0.000 0.0003(11) 0.000
O2 0.0188(15) 0.047(2) 0.0145(16) 0.000 -0.0001(11) 0.000
O3 0.0356(14) 0.0166(13) 0.0242(12) 0.0028(9) -0.0085(9) 0.0032(9)
O4 0.0162(15) 0.079(3) 0.0142(16) 0.000 0.0057(13) 0.000
O5 0.0125(13) 0.0392(19) 0.0167(15) 0.000 0.0005(11) 0.000
N1 0.0126(14) 0.0104(15) 0.0160(16) 0.000 0.0002(13) 0.000
N2 0.0141(15) 0.025(2) 0.0208(19) 0.000 -0.0019(14) 0.000
C1 0.0142(18) 0.0171(19) 0.0156(19) 0.000 0.0026(14) 0.000
C2 0.0115(16) 0.0120(17) 0.0146(18) 0.000 -0.0013(14) 0.000
C3 0.0154(18) 0.0097(17) 0.0173(19) 0.000 -0.0031(15) 0.000
C4 0.0120(16) 0.0139(19) 0.017(2) 0.000 -0.0007(15) 0.000
C5 0.0107(18) 0.031(3) 0.021(2) 0.000 0.0013(15) 0.000
C6 0.0102(16) 0.0171(19) 0.020(2) 0.000 -0.0002(15) 0.000
C7 0.0168(18) 0.024(2) 0.016(2) 0.000 0.0038(16) 0.000
O6 0.0210(11) 0.0393(15) 0.0416(14) 0.0113(12) 0.0020(10) -0.0073(11)
O7 0.0279(19) 0.077(3) 0.041(2) 0.000 0.0045(17) 0.000

loop_
_atom_type_symbol
_atom_type_description
_atom_type_scat_dispersion_real
_atom_type_scat_dispersion_imag
_atom_type_scat_source
C C 0.0033 0.0016 'International Tables Vol C Tables 4.2.6.8 and 6.1.1.4'
H H 0.0000 0.0000 'International Tables Vol C Tables 4.2.6.8 and 6.1.1.4'
N N 0.0061 0.0033 'International Tables Vol C Tables 4.2.6.8 and 6.1.1.4'
O O 0.0106 0.0060 'International Tables Vol C Tables 4.2.6.8 and 6.1.1.4'
Er Er -0.2586 4.9576 'International Tables Vol C Tables 4.2.6.8 and 6.1.1.4'

loop_
_geom_angle_atom_site_label_1
_geom_angle_atom_site_label_2
_geom_angle_atom_site_label_3
_geom_angle
_geom_angle_site_symmetry_1
_geom_angle_site_symmetry_3
_geom_angle_publ_flag
O4 Er1 O3 95.03(6) 6_556 4_656 ?
O4 Er1 O3 95.03(6) 6_556 5_656 ?
O3 Er1 O3 144.56(12) 4_656 5_656 ?
O4 Er1 O1 157.12(11) 6_556 . ?
O3 Er1 O1 91.87(6) 4_656 . ?
O3 Er1 O1 91.87(6) 5_656 . ?
O4 Er1 O5 72.45(11) 6_556 . ?
O3 Er1 O5 75.44(6) 4_656 . ?
O3 Er1 O5 75.44(6) 5_656 . ?
O1 Er1 O5 130.43(10) . . ?
O4 Er1 O6 79.97(9) 6_556 . ?
O3 Er1 O6 142.78(9) 4_656 . ?
O3 Er1 O6 72.54(9) 5_656 . ?
O1 Er1 O6 81.36(9) . . ?
O5 Er1 O6 135.18(8) . . ?
O4 Er1 O6 79.97(9) 6_556 8_565 ?
O3 Er1 O6 72.54(9) 4_656 8_565 ?
O3 Er1 O6 142.78(9) 5_656 8_565 ?
O1 Er1 O6 81.36(9) . 8_565 ?
O5 Er1 O6 135.18(8) . 8_565 ?
O6 Er1 O6 70.27(13) . 8_565 ?
O4 Er1 N1 137.84(12) 6_556 . ?
O3 Er1 N1 74.90(6) 4_656 . ?
O3 Er1 N1 74.90(6) 5_656 . ?
O1 Er1 N1 65.04(11) . . ?
O5 Er1 N1 65.39(10) . . ?
O6 Er1 N1 131.71(8) . . ?
O6 Er1 N1 131.71(8) 8_565 . ?
C1 O1 Er1 127.7(3) . . ?
C4 O3 Er1 149.2(3) . 5_656 ?
C7 O4 Er1 169.6(3) . 6_656 ?
C7 O5 Er1 124.7(3) . . ?
C6 N1 C2 120.2(3) . . ?
C6 N1 Er1 119.3(3) . . ?
C2 N1 Er1 120.4(2) . . ?
C5 N2 C3 118.1(4) . . ?
O2 C1 O1 127.5(4) . . ?
O2 C1 C2 119.0(3) . . ?
O1 C1 C2 113.5(3) . . ?
N1 C2 C3 119.4(4) . . ?
N1 C2 C1 113.3(3) . . ?
C3 C2 C1 127.3(4) . . ?
N2 C3 C2 120.7(4) . . ?
N2 C3 C4 115.3(3) . . ?
C2 C3 C4 124.0(4) . . ?
O3 C4 O3 124.8(4) 8_565 . ?
O3 C4 C3 117.6(2) 8_565 . ?
O3 C4 C3 117.6(2) . . ?
N2 C5 C6 121.1(4) . . ?
N2 C5 H5 119.4 . . ?
C6 C5 H5 119.4 . . ?
N1 C6 C5 120.3(4) . . ?
N1 C6 C7 114.5(3) . . ?
C5 C6 C7 125.2(4) . . ?
O4 C7 O5 126.0(4) . . ?
O4 C7 C6 117.9(4) . . ?
O5 C7 C6 116.2(4) . . ?
Er1 O6 H6A 115.3 . . ?
Er1 O6 H6B 137.0 . . ?
H6A O6 H6B 107.7 . . ?
H7A O7 H7B 116.3 . . ?

loop_
_geom_bond_atom_site_label_1
_geom_bond_atom_site_label_2
_geom_bond_distance
_geom_bond_site_symmetry_2
_geom_bond_publ_flag
Er1 O4 2.209(3) 6_556 ?
Er1 O3 2.280(3) 4_656 ?
Er1 O1 2.317(3) . ?
Er1 O5 2.360(3) . ?
Er1 O6 2.412(2) . ?
Er1 N1 2.452(3) . ?
O1 C1 1.277(5) . ?
O2 C1 1.220(5) . ?
O3 C4 1.244(3) . ?
O4 C7 1.236(5) . ?
O5 C7 1.247(5) . ?
N1 C6 1.320(5) . ?
N1 C2 1.332(5) . ?
N2 C5 1.338(6) . ?
N2 C3 1.343(6) . ?
C1 C2 1.529(5) . ?
C2 C3 1.407(5) . ?
C3 C4 1.512(6) . ?
C4 O3 1.244(3) 8_565 ?
C5 C6 1.388(5) . ?
C5 H5 0.9300 . ?
C6 C7 1.503(6) . ?
O6 H6A 0.8500 . ?
O6 H6B 0.8501 . ?
O7 H7A 0.8499 . ?
O7 H7B 0.8501 . ?

loop_
_geom_torsion_atom_site_label_1
_geom_torsion_atom_site_label_2
_geom_torsion_atom_site_label_3
_geom_torsion_atom_site_label_4
_geom_torsion
_geom_torsion_site_symmetry_1
_geom_torsion_site_symmetry_2
_geom_torsion_site_symmetry_3
_geom_torsion_site_symmetry_4
_geom_torsion_publ_flag
O4 Er1 O1 C1 180.0 6_556 . . . ?
O3 Er1 O1 C1 -72.38(6) 4_656 . . . ?
O3 Er1 O1 C1 72.38(6) 5_656 . . . ?
O5 Er1 O1 C1 0.0 . . . . ?
O6 Er1 O1 C1 144.40(7) . . . . ?
O6 Er1 O1 C1 -144.40(7) 8_565 . . . ?
N1 Er1 O1 C1 0.0 . . . . ?
O4 Er1 O5 C7 180.0 6_556 . . . ?
O3 Er1 O5 C7 79.80(6) 4_656 . . . ?
O3 Er1 O5 C7 -79.80(6) 5_656 . . . ?
O1 Er1 O5 C7 0.0 . . . . ?
O6 Er1 O5 C7 -125.27(10) . . . . ?
O6 Er1 O5 C7 125.26(10) 8_565 . . . ?
N1 Er1 O5 C7 0.0 . . . . ?
O4 Er1 N1 C6 0.0 6_556 . . . ?
O3 Er1 N1 C6 -80.63(7) 4_656 . . . ?
O3 Er1 N1 C6 80.63(7) 5_656 . . . ?
O1 Er1 N1 C6 180.0 . . . . ?
O5 Er1 N1 C6 0.0 . . . . ?
O6 Er1 N1 C6 129.56(10) . . . . ?
O6 Er1 N1 C6 -129.56(10) 8_565 . . . ?
O4 Er1 N1 C2 180.0 6_556 . . . ?
O3 Er1 N1 C2 99.37(7) 4_656 . . . ?
O3 Er1 N1 C2 -99.37(7) 5_656 . . . ?
O1 Er1 N1 C2 0.0 . . . . ?
O5 Er1 N1 C2 180.0 . . . . ?
O6 Er1 N1 C2 -50.44(10) . . . . ?
O6 Er1 N1 C2 50.44(10) 8_565 . . . ?
Er1 O1 C1 O2 180.0 . . . . ?
Er1 O1 C1 C2 0.000(1) . . . . ?
C6 N1 C2 C3 0.0 . . . . ?
Er1 N1 C2 C3 180.0 . . . . ?
C6 N1 C2 C1 180.0 . . . . ?
Er1 N1 C2 C1 0.0 . . . . ?
O2 C1 C2 N1 180.000(1) . . . . ?
O1 C1 C2 N1 0.0 . . . . ?
O2 C1 C2 C3 0.000(1) . . . . ?
O1 C1 C2 C3 180.000(1) . . . . ?
C5 N2 C3 C2 0.000(1) . . . . ?
C5 N2 C3 C4 180.0 . . . . ?
N1 C2 C3 N2 0.000(1) . . . . ?
C1 C2 C3 N2 180.0 . . . . ?
N1 C2 C3 C4 180.0 . . . . ?
C1 C2 C3 C4 0.000(1) . . . . ?
Er1 O3 C4 O3 -143.8(3) 5_656 . . 8_565 ?
Er1 O3 C4 C3 34.0(7) 5_656 . . . ?
N2 C3 C4 O3 89.0(3) . . . 8_565 ?
C2 C3 C4 O3 -91.0(3) . . . 8_565 ?
N2 C3 C4 O3 -89.0(3) . . . . ?
C2 C3 C4 O3 91.0(3) . . . . ?
C3 N2 C5 C6 0.0 . . . . ?
C2 N1 C6 C5 0.0 . . . . ?
Er1 N1 C6 C5 180.0 . . . . ?
C2 N1 C6 C7 180.0 . . . . ?
Er1 N1 C6 C7 0.0 . . . . ?
N2 C5 C6 N1 0.0 . . . . ?
N2 C5 C6 C7 180.0 . . . . ?
Er1 O4 C7 O5 0.000(2) 6_656 . . . ?
Er1 O4 C7 C6 180.000(2) 6_656 . . . ?
Er1 O5 C7 O4 180.0 . . . . ?
Er1 O5 C7 C6 0.0 . . . . ?
N1 C6 C7 O4 180.0 . . . . ?
C5 C6 C7 O4 0.0 . . . . ?
N1 C6 C7 O5 0.0 . . . . ?
C5 C6 C7 O5 180.0 . . . . ?
